data_2200878
loop_
_publ_author_name
'Vasuki, G.'
'Thamotharan, S.'
'Parthasarathi, V.'
'Ramamurthi, K.'
'Mohane Coumar, S.'
'Jindal, D. P.'

_publ_section_title
;<i>N</i>-(<i>tert</i>-Butyl)-<i>N</i>-[2-hydroxy-3-(2-isopropyl-5-methylphenoxy)propyl]ammonium
 hydrogen oxalate
;
_journal_issue 2
_journal_name_full 'Acta Crystallographica Section E'
_journal_page_first o93
_journal_page_last o94
_journal_paper_doi 10.1107/S1600536802000089
_journal_volume 58
_journal_year 2002
_chemical_formula_iupac 'C17 H30 N O2 1+, C2 H O4 1-'
_chemical_formula_moiety 'C17 H30 N O2 1+, C2 H O4 1-'
_chemical_formula_sum 'C19 H31 N O6'
_chemical_formula_weight 369.45
_chemical_name_systematic
;
N-(3-(2-isopropyl-5-methylphenoxy)-2-hydroxypropyl-N-(tert-butyl)ammonium
oxalate
;
_space_group_IT_number 14
_symmetry_cell_setting monoclinic
_symmetry_space_group_name_Hall '-P 2yn'
_symmetry_space_group_name_H-M 'P 1 21/n 1'
_atom_sites_solution_hydrogens geom
_atom_sites_solution_primary direct
_atom_sites_solution_secondary difmap
_audit_creation_method SHELXL-97
_cell_angle_alpha 90.00
_cell_angle_beta 110.648(11)
_cell_angle_gamma 90.00
_cell_formula_units_Z 4
_cell_length_a 12.908(2)
_cell_length_b 10.7630(10)
_cell_length_c 15.784(2)
_cell_measurement_reflns_used 25
_cell_measurement_temperature 293(2)
_cell_measurement_theta_max 30
_cell_measurement_theta_min 20
_cell_volume 2052.0(5)
_computing_cell_refinement 'CAD-4 EXPRESS'
_computing_data_collection 'CAD-4 EXPRESS (Enraf-Nonius, 1994)'
_computing_data_reduction 'MolEN (Fair, 1990)'
_computing_molecular_graphics 'ZORTEP (Zsolnai, 1997)'
_computing_publication_material SHELXL97
_computing_structure_refinement 'SHELXL97 (Sheldrick, 1997)'
_computing_structure_solution 'SHELXS97 (Sheldrick, 1997)'
_diffrn_ambient_temperature 293(2)
_diffrn_measured_fraction_theta_full .999
_diffrn_measured_fraction_theta_max .999
_diffrn_measurement_device_type 'Enraf-Nonius CAD-4'
_diffrn_measurement_method \w--2\q
_diffrn_radiation_monochromator graphite
_diffrn_radiation_source 'fine-focus sealed tube'
_diffrn_radiation_type CuK\a
_diffrn_radiation_wavelength 1.5418
_diffrn_reflns_av_R_equivalents .030
_diffrn_reflns_av_sigmaI/netI .0154
_diffrn_reflns_limit_h_max 14
_diffrn_reflns_limit_h_min -15
_diffrn_reflns_limit_k_max 12
_diffrn_reflns_limit_k_min 0
_diffrn_reflns_limit_l_max 18
_diffrn_reflns_limit_l_min -17
_diffrn_reflns_number 4071
_diffrn_reflns_theta_full 67.94
_diffrn_reflns_theta_max 67.94
_diffrn_reflns_theta_min 3.82
_diffrn_standards_decay_% negligible
_diffrn_standards_interval_time 120
_diffrn_standards_number 2
_exptl_absorpt_coefficient_mu .726
_exptl_absorpt_correction_T_max .931
_exptl_absorpt_correction_T_min .812
_exptl_absorpt_correction_type '\y scan'
_exptl_absorpt_process_details '(North et al., 1968)'
_exptl_crystal_colour white
_exptl_crystal_density_diffrn 1.196
_exptl_crystal_density_method 'not measured'
_exptl_crystal_description plate
_exptl_crystal_F_000 800
_exptl_crystal_size_max .30
_exptl_crystal_size_mid .15
_exptl_crystal_size_min .10
_refine_diff_density_max .58
_refine_diff_density_min -.25
_refine_ls_extinction_method none
_refine_ls_goodness_of_fit_ref 1.06
_refine_ls_hydrogen_treatment constr
_refine_ls_matrix_type full
_refine_ls_number_parameters 237
_refine_ls_number_reflns 3723
_refine_ls_number_restraints 0
_refine_ls_restrained_S_all 1.06
_refine_ls_R_factor_all .059
_refine_ls_R_factor_gt .050
_refine_ls_shift/su_max .001
_refine_ls_shift/su_mean <0.001
_refine_ls_structure_factor_coef Fsqd
_refine_ls_weighting_details 'calc w = 1/[\s^2^(Fo^2^)+(0.0912P)^2^+0.5356P] where P = (Fo^2^+2Fc^2^)/3'
_refine_ls_weighting_scheme calc
_refine_ls_wR_factor_gt .149
_refine_ls_wR_factor_ref .157
_reflns_number_gt 3066
_reflns_number_total 3723
_reflns_threshold_expression I>2\s(I)
_cod_data_source_file ci6089.cif
_cod_data_source_block I
_cod_original_sg_symbol_H-M 'P 21/n'
_cod_database_code 2200878
_cod_database_fobs_code 2200878

loop_
_symmetry_equiv_pos_as_xyz
'x, y, z'
'-x+1/2, y+1/2, -z+1/2'
'-x, -y, -z'
'x-1/2, -y-1/2, z-1/2'

loop_
_atom_site_label
_atom_site_fract_x
_atom_site_fract_y
_atom_site_fract_z
_atom_site_U_iso_or_equiv
_atom_site_adp_type
_atom_site_calc_flag
_atom_site_refinement_flags
_atom_site_occupancy
_atom_site_disorder_assembly
_atom_site_disorder_group
_atom_site_type_symbol
C1 .70874(14) .64384(17) .32720(11) .0415(4) Uani d . 1 . . C
C2 .65364(16) .57151(19) .25048(12) .0495(4) Uani d . 1 . . C
C3 .7191(2) .4926(2) .22250(15) .0660(6) Uani d . 1 . . C
H3 .6855 .4416 .1728 .079 Uiso calc R 1 . . H
C4 .8332(2) .4859(2) .26537(16) .0682(6) Uani d . 1 . . C
H4 .8740 .4309 .2441 .082 Uiso calc R 1 . . H
C5 .88639(17) .5597(2) .33910(14) .0542(5) Uani d . 1 . . C
C6 .82258(15) .63873(18) .37021(12) .0470(4) Uani d . 1 . . C
H6 .8566 .6887 .4204 .056 Uiso calc R 1 . . H
O7 .64151(10) .71887(13) .35561(8) .0517(4) Uani d . 1 . . O
C8 .68755(14) .78336(16) .43933(11) .0420(4) Uani d . 1 . . C
H8A .7396 .8463 .4356 .050 Uiso calc R 1 . . H
H8B .7254 .7263 .4880 .050 Uiso calc R 1 . . H
C9 .58878(14) .84247(15) .45476(11) .0393(4) Uani d . 1 . . C
H9 .5416 .8794 .3974 .047 Uiso calc R 1 . . H
C10 .52172(13) .74446(15) .48079(11) .0380(4) Uani d . 1 . . C
H10A .5085 .6753 .4389 .046 Uiso calc R 1 . . H
H10B .5635 .7137 .5409 .046 Uiso calc R 1 . . H
N11 .41386(11) .79460(12) .47964(9) .0373(3) Uani d . 1 . . N
H11A .4212 .8772 .4886 .045 Uiso calc R 1 . . H
H11B .3634 .7824 .4240 .045 Uiso calc R 1 . . H
C12 .36815(15) .74063(17) .54817(12) .0455(4) Uani d . 1 . . C
C13 .4420(2) .7841(3) .64180(15) .0744(7) Uani d . 1 . . C
H13A .5145 .7490 .6562 .112 Uiso calc R 1 . . H
H13B .4109 .7577 .6858 .112 Uiso calc R 1 . . H
H13C .4471 .8731 .6424 .112 Uiso calc R 1 . . H
C14 .25231(19) .7947(3) .5238(2) .0770(7) Uani d . 1 . . C
H14A .2570 .8835 .5296 .115 Uiso calc R 1 . . H
H14B .2179 .7618 .5639 .115 Uiso calc R 1 . . H
H14C .2089 .7730 .4625 .115 Uiso calc R 1 . . H
C15 .3645(2) .6007(2) .53975(18) .0724(7) Uani d . 1 . . C
H15A .4385 .5691 .5557 .109 Uiso calc R 1 . . H
H15B .3222 .5778 .4785 .109 Uiso calc R 1 . . H
H15C .3305 .5664 .5797 .109 Uiso calc R 1 . . H
O16 .62103(11) .93805(11) .51971(8) .0460(3) Uani d . 1 . . O
H16 .6600 .9091 .5686 .069 Uiso calc R 1 . . H
C17 1.0116(2) .5582(3) .38387(19) .0804(7) Uani d . 1 . . C
H17A 1.0423 .4994 .3535 .121 Uiso calc R 1 . . H
H17B 1.0313 .5350 .4463 .121 Uiso calc R 1 . . H
H17C 1.0404 .6395 .3801 .121 Uiso calc R 1 . . H
C18 .52986(18) .5840(2) .20084(14) .0647(6) Uani d . 1 . . C
H18 .4976 .6134 .2449 .078 Uiso calc R 1 . . H
C19 .5059(3) .6806(4) .1280(3) .1241(14) Uani d . 1 . . C
H19A .4273 .6877 .0977 .186 Uiso calc R 1 . . H
H19B .5398 .6569 .0852 .186 Uiso calc R 1 . . H
H19C .5354 .7591 .1546 .186 Uiso calc R 1 . . H
C20 .4721(3) .4651(3) .1614(3) .1181(13) Uani d . 1 . . C
H20A .4876 .4034 .2081 .177 Uiso calc R 1 . . H
H20B .4981 .4367 .1148 .177 Uiso calc R 1 . . H
H20C .3937 .4793 .1360 .177 Uiso calc R 1 . . H
C21 .77785(15) .60106(17) .74565(12) .0482(4) Uani d . 1 . . C
O22 .70216(15) .53935(13) .68431(10) .0721(5) Uani d . 1 . . O
H22 .7081 .4653 .6973 .108 Uiso calc R 1 . . H
O23 .85215(17) .55460(14) .80546(13) .0953(7) Uani d . 1 . . O
C24 .76775(15) .74215(17) .73412(12) .0467(4) Uani d . 1 . . C
O25 .79236(14) .80095(12) .80753(9) .0648(4) Uani d . 1 . . O
O26 .74117(14) .78509(13) .65732(9) .0637(4) Uani d . 1 . . O

loop_
_atom_site_aniso_label
_atom_site_aniso_U_11
_atom_site_aniso_U_22
_atom_site_aniso_U_33
_atom_site_aniso_U_12
_atom_site_aniso_U_13
_atom_site_aniso_U_23
C1 .0469(9) .0465(9) .0387(8) -.0009(7) .0246(7) -.0002(7)
C2 .0535(10) .0598(11) .0416(9) -.0067(9) .0247(8) -.0058(8)
C3 .0747(14) .0723(14) .0567(11) -.0017(11) .0303(10) -.0218(10)
C4 .0731(14) .0723(14) .0705(14) .0133(12) .0394(11) -.0107(11)
C5 .0515(11) .0624(12) .0575(11) .0069(9) .0300(9) .0056(9)
C6 .0468(10) .0522(10) .0466(9) -.0032(8) .0224(8) -.0020(8)
O7 .0435(7) .0703(9) .0428(7) .0056(6) .0171(5) -.0131(6)
C8 .0427(9) .0455(9) .0412(9) -.0031(7) .0189(7) -.0043(7)
C9 .0433(9) .0375(8) .0410(8) .0000(7) .0198(7) .0004(7)
C10 .0401(9) .0352(8) .0426(9) .0032(7) .0194(7) -.0019(6)
N11 .0397(7) .0335(7) .0403(7) -.0019(6) .0163(6) .0002(5)
C12 .0494(10) .0468(10) .0489(10) -.0020(8) .0280(8) .0046(8)
C13 .0875(17) .0946(18) .0483(12) -.0013(14) .0327(11) -.0068(11)
C14 .0551(13) .0812(16) .108(2) .0007(12) .0449(13) .0147(14)
C15 .1012(18) .0487(12) .0839(16) -.0110(12) .0533(14) .0125(11)
O16 .0537(7) .0382(6) .0436(7) .0029(5) .0141(6) -.0013(5)
C17 .0545(13) .101(2) .0915(17) .0130(13) .0333(12) -.0015(15)
C18 .0529(11) .0935(17) .0503(11) -.0119(11) .0214(9) -.0226(11)
C19 .0677(18) .110(3) .162(3) -.0003(18) .000(2) .045(3)
C20 .091(2) .110(2) .125(3) -.043(2) .0025(19) .010(2)
C21 .0536(11) .0395(9) .0423(9) -.0006(8) .0055(8) -.0006(7)
O22 .0844(11) .0421(7) .0607(9) -.0065(7) -.0103(8) -.0017(6)
O23 .0957(13) .0426(8) .0944(12) .0002(8) -.0325(10) .0086(8)
C24 .0487(10) .0404(9) .0418(9) .0016(7) .0044(7) .0021(7)
O25 .0940(11) .0405(7) .0430(7) .0118(7) .0031(7) -.0015(5)
O26 .0825(10) .0512(8) .0475(8) .0060(7) .0107(7) .0085(6)

loop_
_atom_type_symbol
_atom_type_description
_atom_type_scat_dispersion_real
_atom_type_scat_dispersion_imag
_atom_type_scat_source
C C .0181 .0091 'International Tables Vol C Tables 4.2.6.8 and 6.1.1.4'
H H .0000 .0000 'International Tables Vol C Tables 4.2.6.8 and 6.1.1.4'
N N .0311 .0180 'International Tables Vol C Tables 4.2.6.8 and 6.1.1.4'
O O .0492 .0322 'International Tables Vol C Tables 4.2.6.8 and 6.1.1.4'

loop_
_geom_angle_atom_site_label_1
_geom_angle_atom_site_label_2
_geom_angle_atom_site_label_3
_geom_angle
O7 C1 C6 123.18(15)
O7 C1 C2 114.97(15)
C6 C1 C2 121.85(16)
C3 C2 C1 115.94(18)
C3 C2 C18 122.89(18)
C1 C2 C18 121.14(17)
C2 C3 C4 122.8(2)
C2 C3 H3 118.6
C4 C3 H3 118.6
C5 C4 C3 120.63(19)
C5 C4 H4 119.7
C3 C4 H4 119.7
C4 C5 C6 118.11(19)
C4 C5 C17 121.32(19)
C6 C5 C17 120.5(2)
C1 C6 C5 120.65(18)
C1 C6 H6 119.7
C5 C6 H6 119.7
C1 O7 C8 119.04(13)
O7 C8 C9 104.69(13)
O7 C8 H8A 110.8
C9 C8 H8A 110.8
O7 C8 H8B 110.8
C9 C8 H8B 110.8
H8A C8 H8B 108.9
O16 C9 C10 111.28(13)
O16 C9 C8 111.92(14)
C10 C9 C8 110.18(14)
O16 C9 H9 107.8
C10 C9 H9 107.8
C8 C9 H9 107.8
N11 C10 C9 111.53(13)
N11 C10 H10A 109.3
C9 C10 H10A 109.3
N11 C10 H10B 109.3
C9 C10 H10B 109.3
H10A C10 H10B 108.0
C10 N11 C12 116.72(13)
C10 N11 H11B 108.1
C12 N11 H11B 108.1
C10 N11 H11A 108.1
C12 N11 H11A 108.1
H11B N11 H11A 107.3
C15 C12 N11 109.06(15)
C15 C12 C14 111.20(19)
N11 C12 C14 105.52(15)
C15 C12 C13 112.40(19)
N11 C12 C13 107.83(16)
C14 C12 C13 110.52(19)
C12 C13 H13A 109.5
C12 C13 H13B 109.5
H13A C13 H13B 109.5
C12 C13 H13C 109.5
H13A C13 H13C 109.5
H13B C13 H13C 109.5
C12 C14 H14A 109.5
C12 C14 H14B 109.5
H14A C14 H14B 109.5
C12 C14 H14C 109.5
H14A C14 H14C 109.5
H14B C14 H14C 109.5
C12 C15 H15A 109.5
C12 C15 H15B 109.5
H15A C15 H15B 109.5
C12 C15 H15C 109.5
H15A C15 H15C 109.5
H15B C15 H15C 109.5
C9 O16 H16 109.5
C5 C17 H17A 109.5
C5 C17 H17B 109.5
H17A C17 H17B 109.5
C5 C17 H17C 109.5
H17A C17 H17C 109.5
H17B C17 H17C 109.5
C19 C18 C20 109.6(2)
C19 C18 C2 110.6(2)
C20 C18 C2 114.6(2)
C19 C18 H18 107.2
C20 C18 H18 107.2
C2 C18 H18 107.2
C18 C19 H19A 109.5
C18 C19 H19B 109.5
H19A C19 H19B 109.5
C18 C19 H19C 109.5
H19A C19 H19C 109.5
H19B C19 H19C 109.5
C18 C20 H20A 109.5
C18 C20 H20B 109.5
H20A C20 H20B 109.5
C18 C20 H20C 109.5
H20A C20 H20C 109.5
H20B C20 H20C 109.5
O23 C21 O22 124.24(18)
O23 C21 C24 121.43(16)
O22 C21 C24 114.29(15)
C21 O22 H22 109.5
O26 C24 O25 127.70(17)
O26 C24 C21 118.27(16)
O25 C24 C21 113.98(15)

loop_
_geom_bond_atom_site_label_1
_geom_bond_atom_site_label_2
_geom_bond_site_symmetry_2
_geom_bond_distance
_geom_bond_publ_flag
C1 O7 . 1.371(2) ?
C1 C6 . 1.386(3) ?
C1 C2 . 1.404(2) ?
C2 C3 . 1.376(3) ?
C2 C18 . 1.517(3) ?
C3 C4 . 1.388(3) ?
C3 H3 . .93 ?
C4 C5 . 1.376(3) ?
C4 H4 . .93 ?
C5 C6 . 1.389(3) ?
C5 C17 . 1.518(3) ?
C6 H6 . .93 ?
O7 C8 . 1.424(2) ?
C8 C9 . 1.519(2) ?
C8 H8A . .97 ?
C8 H8B . .97 ?
C9 O16 . 1.408(2) ?
C9 C10 . 1.511(2) ?
C9 H9 . .98 ?
C10 N11 . 1.487(2) ?
C10 H10A . .97 ?
C10 H10B . .97 ?
N11 C12 . 1.518(2) ?
N11 H11A . .90 ?
N11 H11B . .90 ?
C12 C15 . 1.511(3) ?
C12 C14 . 1.522(3) ?
C12 C13 . 1.523(3) ?
C13 H13A . .96 ?
C13 H13B . .96 ?
C13 H13C . .96 ?
C14 H14A . .96 ?
C14 H14B . .96 ?
C14 H14C . .96 ?
C15 H15A . .96 ?
C15 H15B . .96 ?
C15 H15C . .96 ?
O16 H16 . .82 ?
C17 H17A . .96 ?
C17 H17B . .96 ?
C17 H17C . .96 ?
C18 C19 . 1.499(4) ?
C18 C20 . 1.501(4) ?
C18 H18 . .98 ?
C19 H19A . .96 ?
C19 H19B . .96 ?
C19 H19C . .96 ?
C20 H20A . .96 ?
C20 H20B . .96 ?
C20 H20C . .96 ?
C21 O23 . 1.193(2) ?
C21 O22 . 1.291(2) ?
C21 C24 . 1.529(3) ?
O22 H22 . .82 ?
C24 O26 . 1.228(2) ?
C24 O25 . 1.259(2) ?

loop_
_geom_hbond_atom_site_label_D
_geom_hbond_atom_site_label_H
_geom_hbond_atom_site_label_A
_geom_hbond_site_symmetry_A
_geom_hbond_distance_DH
_geom_hbond_distance_HA
_geom_hbond_distance_DA
_geom_hbond_angle_DHA
N11 H11A O16 3_676 .90 2.05 2.913(2) 159
N11 H11B O25 4_575 .90 1.96 2.809(2) 157
N11 H11B O23 4_575 .90 2.53 3.047(2) 117
O16 H16 O26 . .82 1.95 2.731(2) 159
O22 H22 O25 2_646 .82 1.77 2.569(2) 164
C9 H9 O23 4_575 .98 2.47 3.322(3) 146
C10 H10B O26 . .97 2.50 3.227(2) 132

loop_
_geom_torsion_atom_site_label_1
_geom_torsion_atom_site_label_2
_geom_torsion_atom_site_label_3
_geom_torsion_atom_site_label_4
_geom_torsion
O7 C1 C2 C3 -178.01(18)
C6 C1 C2 C3 2.0(3)
O7 C1 C2 C18 3.8(3)
C6 C1 C2 C18 -176.23(18)
C1 C2 C3 C4 -1.5(3)
C18 C2 C3 C4 176.7(2)
C2 C3 C4 C5 -.1(4)
C3 C4 C5 C6 1.3(3)
C3 C4 C5 C17 -176.9(2)
O7 C1 C6 C5 179.13(17)
C2 C1 C6 C5 -.9(3)
C4 C5 C6 C1 -.8(3)
C17 C5 C6 C1 177.4(2)
C6 C1 O7 C8 -8.1(2)
C2 C1 O7 C8 171.90(15)
C1 O7 C8 C9 -172.97(14)
O7 C8 C9 O16 -162.74(13)
O7 C8 C9 C10 72.89(17)
O16 C9 C10 N11 65.88(17)
C8 C9 C10 N11 -169.38(13)
C9 C10 N11 C12 -147.38(14)
C10 N11 C12 C15 -53.1(2)
C10 N11 C12 C14 -172.60(16)
C10 N11 C12 C13 69.3(2)
C3 C2 C18 C19 -88.1(3)
C1 C2 C18 C19 89.9(3)
C3 C2 C18 C20 36.4(3)
C1 C2 C18 C20 -145.5(2)
O23 C21 C24 O26 138.1(2)
O22 C21 C24 O26 -39.9(3)
O23 C21 C24 O25 -39.5(3)
O22 C21 C24 O25 142.5(2)
C8 C9 O16 H16 -62.5
C10 C9 O16 H16 61.3
C24 C21 O22 H22 -173.9

loop_
_cod_related_entry_id
_cod_related_entry_database
_cod_related_entry_code
1 ChemSpider 21132534
